data_2242744
loop_
_publ_author_name
'Mulrooney, David Z. T.'
'Madden, Eimear C.'
'Lonergan, Rhona F.'
'Slyusarchuk, Valentyna D.'
'M\"uller-Bunz, Helge'
'Keene, Tony D.'

_publ_section_title
;
 Hydrogen-bonding chain and dimer motifs in pyridinium and morpholinium
 hydrogen oxalate salts
;
_journal_issue 12
_journal_name_full 'Acta Crystallographica Section E'
_journal_page_first 1804
_journal_page_last 1807
_journal_paper_doi 10.1107/S2056989018015827
_journal_volume 74
_journal_year 2018
_chemical_formula_iupac 'C9 H14 N +, C2 H O4 -'
_chemical_formula_moiety 'C9 H14 N +, C2 H O4 -'
_chemical_formula_sum 'C11 H15 N O4'
_chemical_formula_weight 225.24
_chemical_name_common '4-t-butylpyridinium hydrogen oxalate'
_chemical_name_systematic
;
4-<i>tert</i>-Butylpyridinium hydrogen oxalate
;
_space_group_crystal_system monoclinic
_space_group_IT_number 14
_space_group_name_Hall '-P 2ybc'
_space_group_name_H-M_alt 'P 1 21/c 1'
_symmetry_space_group_name_Hall '-P 2ybc'
_symmetry_space_group_name_H-M 'P 1 21/c 1'
_atom_sites_solution_hydrogens geom
_atom_sites_solution_primary direct
_audit_creation_method
;
Olex2 1.2
(compiled 2018.05.29 svn.r3508 for OlexSys, GUI svn.r5506)
;
_cell_angle_alpha 90
_cell_angle_beta 95.3010(10)
_cell_angle_gamma 90
_cell_formula_units_Z 8
_cell_length_a 9.70430(10)
_cell_length_b 20.6128(2)
_cell_length_c 11.3649(2)
_cell_measurement_reflns_used 12822
_cell_measurement_temperature 100.9(4)
_cell_measurement_theta_max 76.7270
_cell_measurement_theta_min 4.2840
_cell_volume 2263.63(5)
_computing_cell_refinement
;
CrysAlis PRO (Rigaku OD, 2017)
;
_computing_data_collection
;
CrysAlis PRO (Rigaku OD, 2017)
;
_computing_data_reduction
;
CrysAlis PRO (Rigaku OD, 2017)
;
_computing_molecular_graphics
;
<i>OLEX2</i> (Dolomanov <i>et al.</i>,  2009)
;
_computing_publication_material
;
<i>OLEX2</i> (Dolomanov <i>et al.</i>,  2009)
;
_computing_structure_refinement
;
SHELXL2018 (Sheldrick, 2015b)
;
_computing_structure_solution
;
SHELXS97 (Sheldrick, 2008)
;
_diffrn_ambient_temperature 100.9(4)
_diffrn_detector 'CCD plate'
_diffrn_detector_area_resol_mean 10.3196
_diffrn_measured_fraction_theta_full 1.000
_diffrn_measured_fraction_theta_max 0.992
_diffrn_measurement_device 'four-circle diffractometer'
_diffrn_measurement_device_type 'Rigaku SuperNova, Dual, Cu at zero, Atlas'
_diffrn_measurement_method '\w scans'
_diffrn_radiation_monochromator mirror
_diffrn_radiation_probe x-ray
_diffrn_radiation_type CuK\a
_diffrn_radiation_wavelength 1.54184
_diffrn_reflns_av_R_equivalents 0.0262
_diffrn_reflns_av_unetI/netI 0.0175
_diffrn_reflns_limit_h_max 6
_diffrn_reflns_limit_h_min -12
_diffrn_reflns_limit_k_max 25
_diffrn_reflns_limit_k_min -25
_diffrn_reflns_limit_l_max 13
_diffrn_reflns_limit_l_min -14
_diffrn_reflns_number 23245
_diffrn_reflns_theta_full 67.684
_diffrn_reflns_theta_max 76.881
_diffrn_reflns_theta_min 4.290
_diffrn_source 'micro-focus sealed X-ray tube'
_exptl_absorpt_coefficient_mu 0.844
_exptl_absorpt_correction_T_max 0.914
_exptl_absorpt_correction_T_min 0.875
_exptl_absorpt_correction_type gaussian
_exptl_absorpt_process_details
;
(CrysAlis PRO; Rigaku OD, 2017)
;
_exptl_crystal_colour colourless
_exptl_crystal_density_diffrn 1.322
_exptl_crystal_description block
_exptl_crystal_F_000 960
_exptl_crystal_size_max 0.226
_exptl_crystal_size_mid 0.207
_exptl_crystal_size_min 0.151
_refine_diff_density_max 0.296
_refine_diff_density_min -0.195
_refine_ls_extinction_coef 0.0014(2)
_refine_ls_extinction_expression Fc^*^=kFc[1+0.001xFc^2^\l^3^/sin(2\q)]^-1/4^
_refine_ls_extinction_method
;
SHELXL2018 (Sheldrick, 2015b)
;
_refine_ls_goodness_of_fit_ref 1.030
_refine_ls_hydrogen_treatment constr
_refine_ls_matrix_type full
_refine_ls_number_parameters 298
_refine_ls_number_reflns 4749
_refine_ls_number_restraints 0
_refine_ls_restrained_S_all 1.030
_refine_ls_R_factor_all 0.0353
_refine_ls_R_factor_gt 0.0316
_refine_ls_shift/su_max 0.001
_refine_ls_shift/su_mean 0.000
_refine_ls_structure_factor_coef Fsqd
_refine_ls_weighting_details 'w=1/[\s^2^(Fo^2^)+(0.0436P)^2^+0.6305P] where P=(Fo^2^+2Fc^2^)/3'
_refine_ls_weighting_scheme calc
_refine_ls_wR_factor_gt 0.0826
_refine_ls_wR_factor_ref 0.0858
_reflns_number_gt 4309
_reflns_number_total 4749
_reflns_threshold_expression 'I > 2\s(I)'
_cod_data_source_file qm2130sup1.cif
_cod_data_source_block 2
_cod_database_code 2242744
_shelx_space_group_comment
;
The symmetry employed for this shelxl refinement is uniquely defined
by the following loop, which should always be used as a source of
symmetry information in preference to the above space-group names.
They are only intended as comments.
;

loop_
_space_group_symop_operation_xyz
'x, y, z'
'-x, y+1/2, -z+1/2'
'-x, -y, -z'
'x, -y-1/2, z-1/2'

loop_
_atom_site_type_symbol
_atom_site_label
_atom_site_fract_x
_atom_site_fract_y
_atom_site_fract_z
_atom_site_U_iso_or_equiv
_atom_site_adp_type
_atom_site_calc_flag
_atom_site_occupancy
O O1 0.25550(8) 0.43622(3) 0.70494(6) 0.02235(17) Uani d 1
O O2 0.32304(8) 0.44362(4) 0.52213(7) 0.02470(17) Uani d 1
O O3 0.33459(8) 0.31095(4) 0.51650(7) 0.02367(17) Uani d 1
O O5 0.26234(8) 0.30529(3) 0.69505(6) 0.02384(17) Uani d 1
H H5 0.236580 0.331294 0.745548 0.036 Uiso calc 1
C C11 0.29745(10) 0.33807(5) 0.60229(9) 0.0178(2) Uani d 1
C C15 0.29057(10) 0.41332(5) 0.61104(9) 0.0176(2) Uani d 1
O O4 0.18857(9) 0.46451(4) 0.92146(7) 0.02595(18) Uani d 1
H H4 0.195934 0.439668 0.863786 0.039 Uiso calc 1
O O6 0.08701(8) 0.32454(3) 1.07151(6) 0.02113(16) Uani d 1
O O7 0.15176(9) 0.33744(4) 0.88866(7) 0.02549(18) Uani d 1
N N8 0.01187(9) 0.13839(4) 0.77806(8) 0.02008(18) Uani d 1
H H8 0.048459 0.141529 0.710267 0.024 Uiso calc 1
O O9 0.13464(11) 0.45509(4) 1.10604(8) 0.0384(2) Uani d 1
N N10 -0.58139(9) 0.10354(4) 0.82435(8) 0.01965(18) Uani d 1
H H10 -0.618785 0.096784 0.890936 0.024 Uiso calc 1
C C12 -0.02998(10) 0.18412(5) 0.96208(9) 0.0197(2) Uani d 1
H H12 -0.017786 0.219014 1.016658 0.024 Uiso calc 1
C C13 0.12757(10) 0.35674(5) 0.98830(9) 0.0180(2) Uani d 1
C C14 -0.11752(10) 0.07878(5) 0.90662(9) 0.0190(2) Uani d 1
H H14 -0.167076 0.040537 0.922749 0.023 Uiso calc 1
C C16 -0.43731(11) 0.07692(5) 0.41698(9) 0.0235(2) Uani d 1
H H16A -0.537903 0.075552 0.398349 0.035 Uiso calc 1
H H16B -0.406152 0.036516 0.456362 0.035 Uiso calc 1
H H16C -0.392251 0.081887 0.343806 0.035 Uiso calc 1
C C17 -0.33134(11) 0.11400(6) 1.07311(10) 0.0242(2) Uani d 1
H H17A -0.348024 0.073140 1.030059 0.036 Uiso calc 1
H H17B -0.367429 0.150194 1.023517 0.036 Uiso calc 1
H H17C -0.378245 0.112917 1.145842 0.036 Uiso calc 1
C C18 -0.56068(10) 0.16819(5) 0.65500(9) 0.0195(2) Uani d 1
H H18 -0.587545 0.205627 0.609813 0.023 Uiso calc 1
C C19 -0.43104(10) 0.06991(5) 0.68462(9) 0.0190(2) Uani d 1
H H19 -0.365858 0.039443 0.660399 0.023 Uiso calc 1
C C20 0.02689(11) 0.18748(5) 0.85519(9) 0.0206(2) Uani d 1
H H20 0.077167 0.225023 0.836279 0.025 Uiso calc 1
C C21 -0.44818(12) 0.19745(5) 0.43687(10) 0.0252(2) Uani d 1
H H21A -0.406218 0.201309 0.361993 0.038 Uiso calc 1
H H21B -0.420537 0.234575 0.487513 0.038 Uiso calc 1
H H21C -0.549192 0.196699 0.421293 0.038 Uiso calc 1
C C22 -0.49071(11) 0.06006(5) 0.78815(9) 0.0201(2) Uani d 1
H H22 -0.467953 0.022485 0.834317 0.024 Uiso calc 1
C C23 0.14999(11) 0.43045(5) 1.01214(9) 0.0225(2) Uani d 1
C C24 -0.17490(11) 0.12303(5) 1.10438(9) 0.0188(2) Uani d 1
C C25 -0.11670(11) 0.06294(5) 1.17200(9) 0.0236(2) Uani d 1
H H25A -0.158292 0.059412 1.247100 0.035 Uiso calc 1
H H25B -0.016064 0.067113 1.187537 0.035 Uiso calc 1
H H25C -0.138637 0.023997 1.124460 0.035 Uiso calc 1
C C26 -0.61575(10) 0.15684(5) 0.76097(9) 0.0206(2) Uani d 1
H H26 -0.678645 0.187189 0.789160 0.025 Uiso calc 1
C C27 -0.46546(10) 0.12460(5) 0.61422(9) 0.0169(2) Uani d 1
C C28 -0.39912(10) 0.13457(5) 0.49908(9) 0.0182(2) Uani d 1
C C29 -0.10559(10) 0.12926(5) 0.98989(9) 0.0171(2) Uani d 1
C C30 -0.24103(11) 0.13659(5) 0.52676(10) 0.0226(2) Uani d 1
H H30A -0.208251 0.094310 0.557250 0.034 Uiso calc 1
H H30B -0.216597 0.170110 0.586209 0.034 Uiso calc 1
H H30C -0.197493 0.146638 0.454478 0.034 Uiso calc 1
C C31 -0.14953(13) 0.18296(5) 1.18272(10) 0.0266(2) Uani d 1
H H31A -0.186910 0.221388 1.140180 0.040 Uiso calc 1
H H31B -0.049865 0.188524 1.202940 0.040 Uiso calc 1
H H31C -0.195574 0.177365 1.255250 0.040 Uiso calc 1
C C32 -0.05806(11) 0.08431(5) 0.80202(9) 0.0204(2) Uani d 1
H H32 -0.066310 0.049822 0.746359 0.025 Uiso calc 1

loop_
_atom_site_aniso_label
_atom_site_aniso_U_11
_atom_site_aniso_U_22
_atom_site_aniso_U_33
_atom_site_aniso_U_12
_atom_site_aniso_U_13
_atom_site_aniso_U_23
O1 0.0307(4) 0.0184(3) 0.0189(4) 0.0006(3) 0.0073(3) -0.0010(3)
O2 0.0365(4) 0.0178(4) 0.0214(4) 0.0019(3) 0.0111(3) 0.0021(3)
O3 0.0313(4) 0.0191(4) 0.0218(4) 0.0018(3) 0.0088(3) -0.0017(3)
O5 0.0372(4) 0.0159(3) 0.0196(4) 0.0009(3) 0.0094(3) 0.0001(3)
C11 0.0185(4) 0.0175(5) 0.0174(5) 0.0004(3) 0.0024(4) 0.0005(4)
C15 0.0177(4) 0.0173(5) 0.0181(5) 0.0008(3) 0.0026(4) 0.0002(4)
O4 0.0394(4) 0.0177(4) 0.0226(4) -0.0059(3) 0.0126(3) -0.0031(3)
O6 0.0262(4) 0.0187(3) 0.0192(4) -0.0015(3) 0.0063(3) 0.0004(3)
O7 0.0383(4) 0.0204(4) 0.0189(4) -0.0040(3) 0.0090(3) -0.0024(3)
N8 0.0217(4) 0.0220(4) 0.0169(4) 0.0020(3) 0.0041(3) 0.0022(3)
O9 0.0653(6) 0.0252(4) 0.0281(4) -0.0146(4) 0.0230(4) -0.0097(3)
N10 0.0224(4) 0.0207(4) 0.0162(4) -0.0006(3) 0.0040(3) -0.0003(3)
C12 0.0223(5) 0.0162(4) 0.0203(5) -0.0002(4) 0.0007(4) -0.0006(4)
C13 0.0181(4) 0.0180(5) 0.0179(5) -0.0008(3) 0.0023(4) -0.0011(4)
C14 0.0220(5) 0.0161(4) 0.0189(5) -0.0004(4) 0.0024(4) 0.0008(4)
C16 0.0273(5) 0.0262(5) 0.0171(5) -0.0030(4) 0.0036(4) -0.0035(4)
C17 0.0213(5) 0.0301(5) 0.0214(5) 0.0026(4) 0.0038(4) 0.0023(4)
C18 0.0218(5) 0.0182(5) 0.0187(5) 0.0019(4) 0.0022(4) 0.0011(4)
C19 0.0221(5) 0.0165(4) 0.0184(5) 0.0013(4) 0.0021(4) -0.0013(4)
C20 0.0209(5) 0.0179(5) 0.0230(5) -0.0009(4) 0.0020(4) 0.0036(4)
C21 0.0299(6) 0.0247(5) 0.0219(5) 0.0049(4) 0.0072(4) 0.0067(4)
C22 0.0251(5) 0.0168(5) 0.0183(5) -0.0003(4) 0.0017(4) 0.0004(4)
C23 0.0279(5) 0.0196(5) 0.0213(5) -0.0048(4) 0.0086(4) -0.0028(4)
C24 0.0217(5) 0.0183(5) 0.0165(5) 0.0009(4) 0.0029(4) 0.0006(4)
C25 0.0266(5) 0.0244(5) 0.0199(5) 0.0030(4) 0.0026(4) 0.0060(4)
C26 0.0217(5) 0.0205(5) 0.0200(5) 0.0026(4) 0.0033(4) -0.0006(4)
C27 0.0177(4) 0.0167(4) 0.0162(4) -0.0018(3) 0.0008(4) -0.0016(3)
C28 0.0207(5) 0.0184(5) 0.0158(4) 0.0008(4) 0.0031(4) 0.0005(4)
C29 0.0175(4) 0.0169(4) 0.0166(5) 0.0024(3) 0.0003(4) 0.0015(4)
C30 0.0211(5) 0.0243(5) 0.0227(5) -0.0023(4) 0.0036(4) 0.0013(4)
C31 0.0361(6) 0.0250(5) 0.0193(5) 0.0003(4) 0.0057(4) -0.0043(4)
C32 0.0240(5) 0.0183(5) 0.0189(5) 0.0016(4) 0.0016(4) -0.0011(4)

loop_
_atom_type_symbol
_atom_type_description
_atom_type_scat_dispersion_real
_atom_type_scat_dispersion_imag
_atom_type_scat_source
C C 0.0181 0.0091 'International Tables Vol C Tables 4.2.6.8 and 6.1.1.4'
H H 0.0000 0.0000 'International Tables Vol C Tables 4.2.6.8 and 6.1.1.4'
N N 0.0311 0.0180 'International Tables Vol C Tables 4.2.6.8 and 6.1.1.4'
O O 0.0492 0.0322 'International Tables Vol C Tables 4.2.6.8 and 6.1.1.4'

loop_
_exptl_crystal_face_index_h
_exptl_crystal_face_index_k
_exptl_crystal_face_index_l
_exptl_crystal_face_perp_dist
-1 3 -7 0.0874
-3 11 -2 0.0929
-6 2 3 0.0836
0 -5 7 0.0987
5 -9 1 0.0508
2 8 -6 0.0970
3 9 -4 0.1120
-2 4 7 0.0973
-6 1 2 0.0800
-2 2 7 0.0946
-6 -4 1 0.0767
-2 13 1 0.0927
2 -12 2 0.0574
4 9 0 0.1287
2 -13 -1 0.0783
3 5 5 0.1002
2 7 6 0.0974
-3 -5 -5 0.1099
3 2 6 0.0830
6 -6 -1 0.0718
-6 5 -1 0.0934
-2 -1 -7 0.0911
-3 0 -6 0.0939
-2 13 0 0.0878
-6 -3 3 0.0905

loop_
_geom_angle_atom_site_label_1
_geom_angle_atom_site_label_2
_geom_angle_atom_site_label_3
_geom_angle
O3 C11 O5 121.67(9)
O3 C11 C15 122.06(9)
O5 C11 C15 116.26(8)
O1 C15 O2 127.77(9)
O1 C15 C11 116.76(9)
O2 C15 C11 115.47(8)
C20 N8 C32 121.35(9)
C26 N10 C22 121.26(9)
C20 C12 C29 119.95(9)
O6 C13 C23 115.87(9)
O7 C13 O6 128.26(9)
O7 C13 C23 115.88(9)
C32 C14 C29 120.45(9)
C26 C18 C27 120.05(9)
C22 C19 C27 120.64(9)
N8 C20 C12 120.67(9)
N10 C22 C19 120.16(9)
O4 C23 C13 115.21(9)
O9 C23 O4 122.11(10)
O9 C23 C13 122.68(10)
C25 C24 C17 109.09(8)
C29 C24 C17 108.48(8)
C29 C24 C25 108.90(8)
C29 C24 C31 111.65(8)
C31 C24 C17 109.55(9)
C31 C24 C25 109.13(9)
N10 C26 C18 120.70(9)
C18 C27 C19 117.17(9)
C18 C27 C28 122.83(9)
C19 C27 C28 120.00(9)
C16 C28 C30 109.00(8)
C21 C28 C16 109.11(8)
C21 C28 C30 109.47(8)
C27 C28 C16 108.66(8)
C27 C28 C21 111.87(8)
C27 C28 C30 108.68(8)
C12 C29 C14 117.31(9)
C12 C29 C24 122.86(9)
C14 C29 C24 119.83(9)
N8 C32 C14 120.26(9)

loop_
_geom_bond_atom_site_label_1
_geom_bond_atom_site_label_2
_geom_bond_distance
O1 C15 1.2429(12)
O2 C15 1.2526(12)
O3 C11 1.2075(12)
O5 C11 1.3230(12)
C11 C15 1.5560(13)
O4 C23 1.3291(13)
O6 C13 1.2485(12)
O7 C13 1.2429(12)
N8 C20 1.3379(14)
N8 C32 1.3460(14)
O9 C23 1.2035(13)
N10 C22 1.3469(13)
N10 C26 1.3390(14)
C12 C20 1.3816(15)
C12 C29 1.3999(14)
C13 C23 1.5551(14)
C14 C29 1.4041(14)
C14 C32 1.3732(14)
C16 C28 1.5350(14)
C17 C24 1.5382(14)
C18 C26 1.3820(14)
C18 C27 1.3982(14)
C19 C22 1.3735(14)
C19 C27 1.4046(14)
C21 C28 1.5310(14)
C24 C25 1.5374(14)
C24 C29 1.5243(13)
C24 C31 1.5293(14)
C27 C28 1.5248(13)
C28 C30 1.5379(14)

loop_
_geom_hbond_atom_site_label_D
_geom_hbond_atom_site_label_H
_geom_hbond_atom_site_label_A
_geom_hbond_site_symmetry_A
_geom_hbond_distance_DH
_geom_hbond_distance_HA
_geom_hbond_distance_DA
_geom_hbond_angle_DHA
_geom_hbond_publ_flag
O5 H5 O1 . 0.840 2.223 2.702(2) 116.33 yes
O5 H5 O7 . 0.840 1.894 2.621(2) 144.08 yes
O4 H4 O1 . 0.840 1.947 2.667(2) 143.10 yes
O4 H4 O7 . 0.840 2.174 2.665(2) 117.22 yes
N8 H8 O6 4_565 0.880 1.796 2.635(2) 158.60 yes
N10 H10 O2 4_466 0.880 1.842 2.691(2) 161.70 yes
C12 H12 O6 . 0.950 2.457 3.310(2) 149.27 .
C14 H14 O2 2_546 0.950 2.617 3.563(2) 173.62 .
C18 H18 O3 1_455 0.950 2.502 3.446(2) 172.30 .
C19 H19 O4 2_546 0.950 2.551 3.498(2) 174.59 .
C20 H20 O7 . 0.950 2.484 3.329(2) 148.23 .
C22 H22 O2 2_546 0.950 2.619 3.523(2) 159.10 .
C26 H26 O3 4_466 0.950 2.575 3.060(2) 111.97 .
C32 H32 O9 4_565 0.950 2.633 3.144(2) 114.24 .

_cod_database_fobs_code 2242744
